data_4003572
loop_
_publ_author_name
'Yamaguchi, Yuji'
'Kojiguchi, Yuka'
'Kawata, So'
'Mori, Tatsuya'
'Okamoto, Kazuo'
'Tsutsui, Masanori'
'Koganezawa, Tomoyuki'
'Katagiri, Hiroshi'
'Yasuda, Takuma'

_publ_section_title
;
 Solution-Processable Organic Semiconductors Featuring S-Shaped
 Dinaphthothienothiophene (S-DNTT): Effects of Alkyl Chain Length on
 Self-Organization and Carrier Transport Properties
;
_journal_name_full 'Chemistry of Materials'
_journal_paper_doi 10.1021/acs.chemmater.0c01740
_journal_year 2020
_chemical_formula_sum 'C34 H36 S2'
_chemical_formula_weight 508.75
_chemical_name_common S-DNTT-6
_space_group_crystal_system triclinic
_space_group_IT_number 2
_space_group_name_Hall '-P 1'
_space_group_name_H-M_alt 'P -1'
_atom_sites_solution_hydrogens geom
_audit_creation_method SHELXL-2016/6
_cell_angle_alpha 82.946(9)
_cell_angle_beta 77.081(8)
_cell_angle_gamma 80.005(6)
_cell_formula_units_Z 1
_cell_length_a 7.2092(4)
_cell_length_b 8.5332(8)
_cell_length_c 11.1656(14)
_cell_measurement_reflns_used 2662
_cell_measurement_temperature 123(2)
_cell_measurement_theta_max 29.0710
_cell_measurement_theta_min 2.8940
_cell_volume 656.80(11)
_computing_structure_refinement 'SHELXL-2016/6 (Sheldrick, 2016)'
_diffrn_ambient_temperature 123(2)
_diffrn_measured_fraction_theta_full 0.998
_diffrn_measured_fraction_theta_max 0.998
_diffrn_measurement_device_type 'XtaLAB AFC10 (RCD3): fixed-chi single'
_diffrn_radiation_type MoK\a
_diffrn_radiation_wavelength 0.71073
_diffrn_reflns_av_R_equivalents 0.0587
_diffrn_reflns_av_unetI/netI 0.0534
_diffrn_reflns_Laue_measured_fraction_full 0.998
_diffrn_reflns_Laue_measured_fraction_max 0.998
_diffrn_reflns_limit_h_max 8
_diffrn_reflns_limit_h_min -8
_diffrn_reflns_limit_k_max 10
_diffrn_reflns_limit_k_min -10
_diffrn_reflns_limit_l_max 12
_diffrn_reflns_limit_l_min -13
_diffrn_reflns_number 8713
_diffrn_reflns_point_group_measured_fraction_full 0.998
_diffrn_reflns_point_group_measured_fraction_max 0.998
_diffrn_reflns_theta_full 24.993
_diffrn_reflns_theta_max 24.993
_diffrn_reflns_theta_min 2.941
_exptl_absorpt_coefficient_mu 0.225
_exptl_crystal_colour Colorless
_exptl_crystal_density_diffrn 1.286
_exptl_crystal_description plate
_exptl_crystal_F_000 272
_refine_diff_density_max 0.705
_refine_diff_density_min -0.708
_refine_diff_density_rms 0.092
_refine_ls_extinction_method none
_refine_ls_goodness_of_fit_ref 1.088
_refine_ls_hydrogen_treatment constr
_refine_ls_matrix_type full
_refine_ls_number_parameters 164
_refine_ls_number_reflns 2306
_refine_ls_number_restraints 0
_refine_ls_restrained_S_all 1.088
_refine_ls_R_factor_all 0.0703
_refine_ls_R_factor_gt 0.0613
_refine_ls_shift/su_max 0.000
_refine_ls_shift/su_mean 0.000
_refine_ls_structure_factor_coef Fsqd
_refine_ls_weighting_details 'w=1/[\s^2^(Fo^2^)+(0.1009P)^2^+0.2332P] where P=(Fo^2^+2Fc^2^)/3'
_refine_ls_weighting_scheme calc
_refine_ls_wR_factor_gt 0.1551
_refine_ls_wR_factor_ref 0.1613
_reflns_Friedel_coverage 0.000
_reflns_number_gt 2035
_reflns_number_total 2306
_reflns_threshold_expression 'I > 2\s(I)'
_cod_data_source_file cm0c01740_si_003.cif
_cod_data_source_block S-DNTT-6
_cod_database_code 4003572
_shelx_shelxl_version_number 2016/6
_shelx_space_group_comment
;
The symmetry employed for this shelxl refinement is uniquely defined
by the following loop, which should always be used as a source of
symmetry information in preference to the above space-group names.
They are only intended as comments.
;

loop_
_space_group_symop_operation_xyz
'x, y, z'
'-x, -y, -z'

loop_
_atom_site_label
_atom_site_type_symbol
_atom_site_fract_x
_atom_site_fract_y
_atom_site_fract_z
_atom_site_U_iso_or_equiv
_atom_site_adp_type
_atom_site_occupancy
_atom_site_site_symmetry_order
_atom_site_calc_flag
_atom_site_refinement_flags_posn
_atom_site_refinement_flags_adp
_atom_site_refinement_flags_occupancy
_atom_site_disorder_assembly
_atom_site_disorder_group
S001 S 0.75702(8) -0.08830(7) 0.05796(6) 0.0216(3) Uani 1 1 d . . . . .
C002 C 0.5061(3) 0.1756(3) 0.0770(2) 0.0195(6) Uani 1 1 d . . . . .
C003 C 0.1825(4) 1.0402(3) 0.3493(2) 0.0227(6) Uani 1 1 d . . . . .
H6 H 0.178914 1.109209 0.271500 0.027 Uiso 1 1 calc R U . . .
H7 H 0.047791 1.034075 0.392395 0.027 Uiso 1 1 calc R U . . .
C004 C 0.1803(4) 0.8001(3) 0.2378(2) 0.0236(6) Uani 1 1 d . . . . .
H8 H 0.046608 0.794383 0.283265 0.028 Uiso 1 1 calc R U . . .
H9 H 0.172865 0.873635 0.162605 0.028 Uiso 1 1 calc R U . . .
C005 C 0.2690(4) 0.6367(3) 0.1983(2) 0.0219(6) Uani 1 1 d . . . . .
C006 C 0.4236(3) 0.3300(3) 0.1154(2) 0.0198(5) Uani 1 1 d . . . . .
C007 C 0.5231(3) 0.4059(3) 0.1823(2) 0.0208(6) Uani 1 1 d . . . . .
C008 C 0.6798(3) 0.1014(3) 0.1092(2) 0.0220(6) Uani 1 1 d . . . . .
C009 C 0.7785(4) 0.1774(3) 0.1758(2) 0.0236(6) Uani 1 1 d . . . . .
H1 H 0.896668 0.125574 0.195964 0.028 Uiso 1 1 calc R U . . .
C00A C 0.4414(3) 0.0725(3) 0.0092(2) 0.0194(5) Uani 1 1 d . . . . .
C00B C 0.2818(4) 0.8733(3) 0.3179(2) 0.0242(6) Uani 1 1 d . . . . .
H10 H 0.416351 0.878749 0.274160 0.029 Uiso 1 1 calc R U . . .
H11 H 0.285260 0.803520 0.395347 0.029 Uiso 1 1 calc R U . . .
C00C C 0.4434(4) 0.5585(3) 0.2216(2) 0.0237(6) Uani 1 1 d . . . . .
H2 H 0.511706 0.609095 0.265491 0.028 Uiso 1 1 calc R U . . .
C00D C 0.1709(4) 0.5576(3) 0.1333(2) 0.0232(6) Uani 1 1 d . . . . .
H3 H 0.049534 0.608428 0.117563 0.028 Uiso 1 1 calc R U . . .
C00E C 0.2441(4) 0.4115(3) 0.0926(2) 0.0228(6) Uani 1 1 d . . . . .
H4 H 0.174282 0.363152 0.048265 0.027 Uiso 1 1 calc R U . . .
C00F C 0.2787(4) 1.1178(3) 0.4292(2) 0.0247(6) Uani 1 1 d . . . . .
H12 H 0.413554 1.123898 0.386514 0.030 Uiso 1 1 calc R U . . .
H13 H 0.281226 1.049747 0.507510 0.030 Uiso 1 1 calc R U . . .
C00G C 0.7014(4) 0.3256(3) 0.2106(2) 0.0253(6) Uani 1 1 d . . . . .
H5 H 0.767607 0.377448 0.254957 0.030 Uiso 1 1 calc R U . . .
C00H C 0.1771(4) 1.2849(3) 0.4583(2) 0.0259(6) Uani 1 1 d . . . . .
H14 H 0.175312 1.352987 0.379989 0.031 Uiso 1 1 calc R U . . .
H15 H 0.041933 1.278746 0.500423 0.031 Uiso 1 1 calc R U . . .
C00I C 0.2722(4) 1.3625(4) 0.5391(3) 0.0369(7) Uani 1 1 d . . . . .
H16 H 0.276728 1.294714 0.616241 0.055 Uiso 1 1 calc R U . . .
H17 H 0.197912 1.467368 0.557594 0.055 Uiso 1 1 calc R U . . .
H18 H 0.403478 1.375403 0.495714 0.055 Uiso 1 1 calc R U . . .

loop_
_atom_site_aniso_label
_atom_site_aniso_U_11
_atom_site_aniso_U_22
_atom_site_aniso_U_33
_atom_site_aniso_U_23
_atom_site_aniso_U_13
_atom_site_aniso_U_12
S001 0.0122(4) 0.0204(4) 0.0328(4) -0.0035(3) -0.0136(3) 0.0083(2)
C002 0.0113(12) 0.0204(13) 0.0256(13) -0.0007(10) -0.0071(10) 0.0038(10)
C003 0.0165(13) 0.0217(13) 0.0292(14) -0.0017(10) -0.0096(10) 0.0049(10)
C004 0.0162(13) 0.0212(13) 0.0320(14) 0.0005(11) -0.0099(11) 0.0056(10)
C005 0.0172(13) 0.0203(13) 0.0265(13) 0.0009(10) -0.0076(10) 0.0036(10)
C006 0.0132(12) 0.0188(12) 0.0252(13) 0.0014(10) -0.0074(10) 0.0053(10)
C007 0.0144(13) 0.0210(13) 0.0263(13) -0.0001(10) -0.0085(10) 0.0031(10)
C008 0.0135(12) 0.0216(13) 0.0288(13) 0.0002(10) -0.0090(10) 0.0072(10)
C009 0.0140(12) 0.0227(14) 0.0348(15) -0.0041(11) -0.0128(11) 0.0065(10)
C00A 0.0119(12) 0.0197(12) 0.0256(13) 0.0003(10) -0.0098(10) 0.0061(10)
C00B 0.0165(13) 0.0226(14) 0.0319(14) -0.0017(11) -0.0087(10) 0.0055(10)
C00C 0.0159(13) 0.0241(14) 0.0317(14) -0.0025(11) -0.0101(11) 0.0018(10)
C00D 0.0138(12) 0.0225(13) 0.0323(14) -0.0005(11) -0.0117(10) 0.0073(10)
C00E 0.0184(13) 0.0201(13) 0.0315(14) -0.0013(10) -0.0135(11) 0.0030(10)
C00F 0.0164(13) 0.0231(14) 0.0347(15) -0.0022(11) -0.0121(11) 0.0052(10)
C00G 0.0171(13) 0.0278(14) 0.0324(14) -0.0028(11) -0.0128(11) 0.0028(11)
C00H 0.0205(13) 0.0242(14) 0.0323(14) -0.0041(11) -0.0094(11) 0.0048(11)
C00I 0.0330(17) 0.0325(16) 0.0480(18) -0.0112(13) -0.0168(14) 0.0037(13)

loop_
_atom_type_symbol
_atom_type_description
_atom_type_scat_dispersion_real
_atom_type_scat_dispersion_imag
_atom_type_scat_source
C C 0.0033 0.0016 'International Tables Vol C Tables 4.2.6.8 and 6.1.1.4'
H H 0.0000 0.0000 'International Tables Vol C Tables 4.2.6.8 and 6.1.1.4'
S S 0.1246 0.1234 'International Tables Vol C Tables 4.2.6.8 and 6.1.1.4'

loop_
_geom_angle_atom_site_label_1
_geom_angle_atom_site_label_2
_geom_angle_atom_site_label_3
_geom_angle
_geom_angle_site_symmetry_1
_geom_angle_site_symmetry_3
_geom_angle_publ_flag
C00A S001 C008 91.11(11) 2_655 . ?
C008 C002 C006 119.3(2) . . ?
C008 C002 C00A 109.6(2) . . ?
C006 C002 C00A 131.2(2) . . ?
C00F C003 C00B 114.1(2) . . ?
C00F C003 H6 108.7 . . ?
C00B C003 H6 108.7 . . ?
C00F C003 H7 108.7 . . ?
C00B C003 H7 108.7 . . ?
H6 C003 H7 107.6 . . ?
C005 C004 C00B 116.9(2) . . ?
C005 C004 H8 108.1 . . ?
C00B C004 H8 108.1 . . ?
C005 C004 H9 108.1 . . ?
C00B C004 H9 108.1 . . ?
H8 C004 H9 107.3 . . ?
C00C C005 C00D 117.5(2) . . ?
C00C C005 C004 123.5(2) . . ?
C00D C005 C004 119.0(2) . . ?
C007 C006 C00E 117.9(2) . . ?
C007 C006 C002 118.7(2) . . ?
C00E C006 C002 123.5(2) . . ?
C00C C007 C006 119.5(2) . . ?
C00C C007 C00G 120.9(2) . . ?
C006 C007 C00G 119.6(2) . . ?
C002 C008 C009 121.9(2) . . ?
C002 C008 S001 113.17(19) . . ?
C009 C008 S001 125.0(2) . . ?
C00G C009 C008 118.8(2) . . ?
C00G C009 H1 120.6 . . ?
C008 C009 H1 120.6 . . ?
C00A C00A C002 115.1(3) 2_655 . ?
C00A C00A S001 111.0(2) 2_655 2_655 ?
C002 C00A S001 133.83(19) . 2_655 ?
C004 C00B C003 112.3(2) . . ?
C004 C00B H10 109.1 . . ?
C003 C00B H10 109.1 . . ?
C004 C00B H11 109.1 . . ?
C003 C00B H11 109.1 . . ?
H10 C00B H11 107.9 . . ?
C005 C00C C007 122.0(2) . . ?
C005 C00C H2 119.0 . . ?
C007 C00C H2 119.0 . . ?
C00E C00D C005 122.3(2) . . ?
C00E C00D H3 118.9 . . ?
C005 C00D H3 118.9 . . ?
C00D C00E C006 120.9(2) . . ?
C00D C00E H4 119.6 . . ?
C006 C00E H4 119.6 . . ?
C003 C00F C00H 112.9(2) . . ?
C003 C00F H12 109.0 . . ?
C00H C00F H12 109.0 . . ?
C003 C00F H13 109.0 . . ?
C00H C00F H13 109.0 . . ?
H12 C00F H13 107.8 . . ?
C009 C00G C007 121.8(2) . . ?
C009 C00G H5 119.1 . . ?
C007 C00G H5 119.1 . . ?
C00I C00H C00F 113.1(2) . . ?
C00I C00H H14 109.0 . . ?
C00F C00H H14 109.0 . . ?
C00I C00H H15 109.0 . . ?
C00F C00H H15 109.0 . . ?
H14 C00H H15 107.8 . . ?
C00H C00I H16 109.5 . . ?
C00H C00I H17 109.5 . . ?
H16 C00I H17 109.5 . . ?
C00H C00I H18 109.5 . . ?
H16 C00I H18 109.5 . . ?
H17 C00I H18 109.5 . . ?

loop_
_geom_bond_atom_site_label_1
_geom_bond_atom_site_label_2
_geom_bond_distance
_geom_bond_site_symmetry_2
_geom_bond_publ_flag
S001 C00A 1.736(2) 2_655 ?
S001 C008 1.740(3) . ?
C002 C008 1.403(3) . ?
C002 C006 1.424(3) . ?
C002 C00A 1.425(3) . ?
C003 C00F 1.515(4) . ?
C003 C00B 1.523(3) . ?
C003 H6 0.9900 . ?
C003 H7 0.9900 . ?
C004 C005 1.504(3) . ?
C004 C00B 1.522(4) . ?
C004 H8 0.9900 . ?
C004 H9 0.9900 . ?
C005 C00C 1.381(4) . ?
C005 C00D 1.413(4) . ?
C006 C007 1.418(4) . ?
C006 C00E 1.419(3) . ?
C007 C00C 1.410(3) . ?
C007 C00G 1.430(3) . ?
C008 C009 1.412(4) . ?
C009 C00G 1.356(4) . ?
C009 H1 0.9500 . ?
C00A C00A 1.381(5) 2_655 ?
C00B H10 0.9900 . ?
C00B H11 0.9900 . ?
C00C H2 0.9500 . ?
C00D C00E 1.358(3) . ?
C00D H3 0.9500 . ?
C00E H4 0.9500 . ?
C00F C00H 1.523(3) . ?
C00F H12 0.9900 . ?
C00F H13 0.9900 . ?
C00G H5 0.9500 . ?
C00H C00I 1.518(4) . ?
C00H H14 0.9900 . ?
C00H H15 0.9900 . ?
C00I H16 0.9800 . ?
C00I H17 0.9800 . ?
C00I H18 0.9800 . ?

loop_
_geom_torsion_atom_site_label_1
_geom_torsion_atom_site_label_2
_geom_torsion_atom_site_label_3
_geom_torsion_atom_site_label_4
_geom_torsion
_geom_torsion_site_symmetry_1
_geom_torsion_site_symmetry_2
_geom_torsion_site_symmetry_3
_geom_torsion_site_symmetry_4
_geom_torsion_publ_flag
C00B C004 C005 C00C -6.0(4) . . . . ?
C00B C004 C005 C00D 174.3(2) . . . . ?
C008 C002 C006 C007 1.7(4) . . . . ?
C00A C002 C006 C007 -179.6(2) . . . . ?
C008 C002 C006 C00E -176.9(2) . . . . ?
C00A C002 C006 C00E 1.8(4) . . . . ?
C00E C006 C007 C00C -1.1(4) . . . . ?
C002 C006 C007 C00C -179.7(2) . . . . ?
C00E C006 C007 C00G 178.0(2) . . . . ?
C002 C006 C007 C00G -0.7(4) . . . . ?
C006 C002 C008 C009 -1.8(4) . . . . ?
C00A C002 C008 C009 179.2(2) . . . . ?
C006 C002 C008 S001 178.58(18) . . . . ?
C00A C002 C008 S001 -0.4(3) . . . . ?
C00A S001 C008 C002 0.4(2) 2_655 . . . ?
C00A S001 C008 C009 -179.2(2) 2_655 . . . ?
C002 C008 C009 C00G 0.7(4) . . . . ?
S001 C008 C009 C00G -179.72(19) . . . . ?
C008 C002 C00A C00A 0.1(4) . . . 2_655 ?
C006 C002 C00A C00A -178.7(3) . . . 2_655 ?
C008 C002 C00A S001 -179.6(2) . . . 2_655 ?
C006 C002 C00A S001 1.5(4) . . . 2_655 ?
C005 C004 C00B C003 178.4(2) . . . . ?
C00F C003 C00B C004 179.9(2) . . . . ?
C00D C005 C00C C007 0.3(4) . . . . ?
C004 C005 C00C C007 -179.5(2) . . . . ?
C006 C007 C00C C005 0.8(4) . . . . ?
C00G C007 C00C C005 -178.3(2) . . . . ?
C00C C005 C00D C00E -1.1(4) . . . . ?
C004 C005 C00D C00E 178.6(2) . . . . ?
C005 C00D C00E C006 0.9(4) . . . . ?
C007 C006 C00E C00D 0.3(4) . . . . ?
C002 C006 C00E C00D 178.9(2) . . . . ?
C00B C003 C00F C00H 179.6(2) . . . . ?
C008 C009 C00G C007 0.4(4) . . . . ?
C00C C007 C00G C009 178.6(2) . . . . ?
C006 C007 C00G C009 -0.4(4) . . . . ?
C003 C00F C00H C00I 179.6(2) . . . . ?
